data_4511123
loop_
_publ_author_name
'Zhang, Lai-Ping'
'Ma, Jian-Fang'
'Yang, Jin'
'Liu, Ying-Ying'
'Wei, Guo-Hua'

_publ_section_title
;
 1D, 2D, and 3D Metal&#x2212;Organic Frameworks Based on Bis(imidazole)
 Ligands and Polycarboxylates: Syntheses, Structures, and Photoluminescent
 Properties
;
_journal_issue 11
_journal_name_full 'Crystal Growth &amp; Design'
_journal_page_first 4660
_journal_paper_doi 10.1021/cg900460k
_journal_volume 9
_journal_year 2009
_chemical_formula_moiety 'C36 H38 Cd2 N8 O13, 2(H2 O)'
_chemical_formula_sum 'C18 H21 Cd N4 O7.5'
_chemical_formula_weight 525.79
_chemical_name_systematic
;
 ?
;
_space_group_IT_number 15
_symmetry_cell_setting monoclinic
_symmetry_space_group_name_Hall '-C 2yc'
_symmetry_space_group_name_H-M 'C 1 2/c 1'
_atom_sites_solution_hydrogens geom
_atom_sites_solution_primary direct
_atom_sites_solution_secondary difmap
_audit_creation_method SHELXL-97
_cell_angle_alpha 90.00
_cell_angle_beta 125.347(13)
_cell_angle_gamma 90.00
_cell_formula_units_Z 8
_cell_length_a 27.635(10)
_cell_length_b 8.673(2)
_cell_length_c 21.536(8)
_cell_measurement_reflns_used 4802
_cell_measurement_temperature 293(2)
_cell_measurement_theta_max 27.5
_cell_measurement_theta_min 3.0
_cell_volume 4210(2)
_computing_cell_refinement PROCESS-AUTO
_computing_data_collection PROCESS-AUTO
_computing_data_reduction PROCESS-AUTO
_computing_structure_refinement 'SHELXL-97 (Sheldrick, 2008)'
_computing_structure_solution 'SHELXS-97 (Sheldrick, 1997)'
_diffrn_ambient_temperature 293(2)
_diffrn_detector_area_resol_mean 10.0
_diffrn_measured_fraction_theta_full 0.997
_diffrn_measured_fraction_theta_max 0.994
_diffrn_measurement_device_type 'Rigaku RAXIS-RAPID'
_diffrn_measurement_method '\w scan'
_diffrn_radiation_monochromator graphite
_diffrn_radiation_source 'fine-focus sealed tube'
_diffrn_radiation_type MoK\a
_diffrn_radiation_wavelength 0.71069
_diffrn_reflns_av_R_equivalents 0.0359
_diffrn_reflns_av_sigmaI/netI 0.0299
_diffrn_reflns_limit_h_max 35
_diffrn_reflns_limit_h_min -35
_diffrn_reflns_limit_k_max 10
_diffrn_reflns_limit_k_min -11
_diffrn_reflns_limit_l_max 27
_diffrn_reflns_limit_l_min -26
_diffrn_reflns_number 19587
_diffrn_reflns_theta_full 25.00
_diffrn_reflns_theta_max 27.48
_diffrn_reflns_theta_min 3.05
_exptl_absorpt_coefficient_mu 1.087
_exptl_absorpt_correction_T_max 0.870
_exptl_absorpt_correction_T_min 0.833
_exptl_absorpt_correction_type multi-scan
_exptl_absorpt_process_details
;
 Higashi,T (1995) Program for absorption correction. 
Rigaku Corporation, Tokyo, Japan.
;
_exptl_crystal_colour colorless
_exptl_crystal_density_diffrn 1.659
_exptl_crystal_density_method 'not measured'
_exptl_crystal_description block
_exptl_crystal_F_000 2120
_exptl_crystal_size_max 0.170
_exptl_crystal_size_mid 0.152
_exptl_crystal_size_min 0.130
_refine_diff_density_max 0.415
_refine_diff_density_min -0.428
_refine_diff_density_rms 0.061
_refine_ls_extinction_method none
_refine_ls_goodness_of_fit_ref 1.031
_refine_ls_hydrogen_treatment mixed
_refine_ls_matrix_type full
_refine_ls_number_parameters 288
_refine_ls_number_reflns 4802
_refine_ls_number_restraints 6
_refine_ls_restrained_S_all 1.031
_refine_ls_R_factor_all 0.0395
_refine_ls_R_factor_gt 0.0281
_refine_ls_shift/su_max 0.003
_refine_ls_shift/su_mean 0.000
_refine_ls_structure_factor_coef Fsqd
_refine_ls_weighting_details 'calc w=1/[\s^2^(Fo^2^)+(0.0257P)^2^+4.7314P] where P=(Fo^2^+2Fc^2^)/3'
_refine_ls_weighting_scheme calc
_refine_ls_wR_factor_gt 0.0603
_refine_ls_wR_factor_ref 0.0644
_reflns_number_gt 3931
_reflns_number_total 4802
_reflns_threshold_expression >2\s(I)
_cod_data_source_file cg900460k_si_002.cif
_cod_data_source_block Compound-8
_cod_original_sg_symbol_Hall '-C 2yc  '
_cod_original_sg_symbol_H-M 'C 2/c   '
_cod_original_formula_sum 'C18 H21 Cd N4 O7.50'
_cod_database_code 4511123

loop_
_symmetry_equiv_pos_as_xyz
'x, y, z'
'-x, y, -z+1/2'
'x+1/2, y+1/2, z'
'-x+1/2, y+1/2, -z+1/2'
'-x, -y, -z'
'x, -y, z-1/2'
'-x+1/2, -y+1/2, -z'
'x+1/2, -y+1/2, z-1/2'

loop_
_atom_site_label
_atom_site_type_symbol
_atom_site_fract_x
_atom_site_fract_y
_atom_site_fract_z
_atom_site_U_iso_or_equiv
_atom_site_adp_type
_atom_site_occupancy
_atom_site_symmetry_multiplicity
_atom_site_calc_flag
_atom_site_refinement_flags
Cd1 Cd 0.703119(7) 0.03425(2) 0.631343(10) 0.03482(6) Uani 1 1 d .
C1 C 0.56140(12) -0.9087(4) 0.49695(17) 0.0539(7) Uani 1 1 d .
H1 H 0.5528 -1.0125 0.4965 0.065 Uiso 1 1 calc R
C2 C 0.52116(13) -0.7984(4) 0.45622(17) 0.0537(7) Uani 1 1 d .
H2 H 0.4803 -0.8112 0.4225 0.064 Uiso 1 1 calc R
C3 C 0.60940(12) -0.6979(3) 0.52403(16) 0.0478(6) Uani 1 1 d .
H3 H 0.6400 -0.6259 0.5452 0.057 Uiso 1 1 calc R
C4 C 0.52731(15) -0.5111(4) 0.4421(2) 0.0614(8) Uani 1 1 d .
H4A H 0.5525 -0.4329 0.4793 0.074 Uiso 1 1 calc R
H4B H 0.4884 -0.5029 0.4320 0.074 Uiso 1 1 calc R
C5 C 0.52208(13) -0.4805(4) 0.37037(18) 0.0596(8) Uani 1 1 d .
H5A H 0.4984 -0.5604 0.3333 0.071 Uiso 1 1 calc R
H5B H 0.5026 -0.3822 0.3491 0.071 Uiso 1 1 calc R
C6 C 0.58735(14) -0.3740(4) 0.34300(17) 0.0620(8) Uani 1 1 d .
H6A H 0.5667 -0.2783 0.3364 0.074 Uiso 1 1 calc R
H6B H 0.5712 -0.4172 0.2931 0.074 Uiso 1 1 calc R
C7 C 0.65233(14) -0.3434(4) 0.38331(16) 0.0524(7) Uani 1 1 d .
H7A H 0.6716 -0.4349 0.3813 0.063 Uiso 1 1 calc R
H7B H 0.6579 -0.2605 0.3578 0.063 Uiso 1 1 calc R
C8 C 0.67454(12) -0.1656(3) 0.48783(16) 0.0445(6) Uani 1 1 d .
H8 H 0.6578 -0.0778 0.4579 0.053 Uiso 1 1 calc R
C9 C 0.70629(12) -0.4009(3) 0.52262(16) 0.0482(6) Uani 1 1 d .
H9 H 0.7156 -0.5038 0.5222 0.058 Uiso 1 1 calc R
C10 C 0.71670(13) -0.3214(3) 0.58239(16) 0.0500(7) Uani 1 1 d .
H10 H 0.7348 -0.3608 0.6312 0.060 Uiso 1 1 calc R
C11 C 0.65515(10) -0.0247(3) 0.71319(14) 0.0340(5) Uani 1 1 d .
C12 C 0.63031(10) -0.0608(2) 0.75830(13) 0.0304(5) Uani 1 1 d .
C13 C 0.65594(10) -0.1670(3) 0.81807(14) 0.0326(5) Uani 1 1 d .
C14 C 0.62742(12) -0.1991(3) 0.85278(17) 0.0448(6) Uani 1 1 d .
H14 H 0.6443 -0.2695 0.8927 0.054 Uiso 1 1 calc R
C15 C 0.57469(12) -0.1287(3) 0.82931(17) 0.0469(7) Uani 1 1 d .
H15 H 0.5557 -0.1527 0.8523 0.056 Uiso 1 1 calc R
C16 C 0.55069(10) -0.0231(3) 0.77154(16) 0.0384(6) Uani 1 1 d .
C17 C 0.57758(10) 0.0122(3) 0.73574(15) 0.0368(5) Uani 1 1 d .
H17 H 0.5606 0.0845 0.6966 0.044 Uiso 1 1 calc R
C18 C 0.71243(11) -0.2525(3) 0.84484(15) 0.0368(5) Uani 1 1 d .
N1 N 0.61730(9) -0.8455(3) 0.53947(13) 0.0437(5) Uani 1 1 d .
N2 N 0.55193(10) -0.6631(3) 0.47395(13) 0.0469(5) Uani 1 1 d .
N3 N 0.67928(10) -0.3014(2) 0.46206(13) 0.0427(5) Uani 1 1 d .
N4 N 0.69657(10) -0.1719(3) 0.56070(13) 0.0449(5) Uani 1 1 d .
O1 O 0.57937(9) -0.4781(2) 0.38646(13) 0.0599(5) Uani 1 1 d .
O2 O 0.68589(8) 0.0929(2) 0.72880(11) 0.0489(5) Uani 1 1 d .
O3 O 0.64139(8) -0.1113(2) 0.65900(11) 0.0466(4) Uani 1 1 d .
O4 O 0.74152(9) -0.2172(3) 0.82033(13) 0.0653(6) Uani 1 1 d .
O5 O 0.72735(10) -0.3615(3) 0.88922(16) 0.0771(8) Uani 1 1 d .
O6 O 0.5000 0.0607(3) 0.7500 0.0520(7) Uani 1 2 d S
O1W O 0.78337(8) -0.0966(2) 0.74351(11) 0.0442(4) Uani 1 1 d D
H1A H 0.7973(14) -0.183(3) 0.7411(18) 0.066 Uiso 1 1 d D
H1B H 0.7694(14) -0.107(3) 0.7708(17) 0.066 Uiso 1 1 d D
O2W O 0.38745(12) -0.5778(3) 0.3558(2) 0.1115(12) Uani 1 1 d D
H2A H 0.379(2) -0.676(2) 0.353(3) 0.167 Uiso 1 1 d D
H2B H 0.3551(16) -0.523(5) 0.332(3) 0.167 Uiso 1 1 d D

loop_
_atom_site_aniso_label
_atom_site_aniso_U_11
_atom_site_aniso_U_22
_atom_site_aniso_U_33
_atom_site_aniso_U_23
_atom_site_aniso_U_13
_atom_site_aniso_U_12
Cd1 0.02946(9) 0.04049(10) 0.03729(10) -0.00074(8) 0.02091(8) -0.00495(7)
C1 0.0392(15) 0.0609(17) 0.0548(18) 0.0021(14) 0.0233(15) -0.0116(13)
C2 0.0320(14) 0.073(2) 0.0476(17) 0.0032(14) 0.0181(14) -0.0055(13)
C3 0.0367(14) 0.0551(16) 0.0466(16) 0.0047(13) 0.0213(13) -0.0047(12)
C4 0.0571(19) 0.0633(19) 0.063(2) 0.0126(15) 0.0343(18) 0.0172(15)
C5 0.0424(16) 0.0649(19) 0.0539(19) 0.0152(15) 0.0178(15) 0.0085(14)
C6 0.061(2) 0.073(2) 0.0397(17) 0.0054(15) 0.0218(16) -0.0105(16)
C7 0.0593(19) 0.0588(18) 0.0452(17) -0.0032(13) 0.0338(15) -0.0055(14)
C8 0.0467(16) 0.0409(14) 0.0498(17) 0.0032(12) 0.0302(14) 0.0029(11)
C9 0.0421(15) 0.0388(14) 0.0494(17) 0.0021(12) 0.0183(14) -0.0009(11)
C10 0.0472(16) 0.0482(16) 0.0404(16) 0.0046(12) 0.0173(13) -0.0081(12)
C11 0.0253(11) 0.0395(12) 0.0376(13) 0.0079(11) 0.0186(10) 0.0040(10)
C12 0.0258(11) 0.0312(12) 0.0395(13) -0.0028(9) 0.0219(10) -0.0017(8)
C13 0.0303(12) 0.0314(11) 0.0444(14) 0.0002(10) 0.0264(11) 0.0023(9)
C14 0.0490(16) 0.0447(14) 0.0565(17) 0.0126(12) 0.0395(15) 0.0093(12)
C15 0.0498(16) 0.0450(15) 0.072(2) 0.0064(13) 0.0501(16) 0.0043(12)
C16 0.0287(12) 0.0306(11) 0.0644(17) -0.0055(11) 0.0319(13) -0.0018(9)
C17 0.0291(12) 0.0336(12) 0.0502(15) 0.0037(10) 0.0244(12) 0.0005(9)
C18 0.0337(13) 0.0373(13) 0.0422(14) -0.0002(11) 0.0237(12) 0.0051(10)
N1 0.0334(11) 0.0514(13) 0.0404(12) 0.0075(10) 0.0179(10) -0.0028(9)
N2 0.0383(12) 0.0565(14) 0.0435(13) 0.0074(10) 0.0223(11) 0.0063(10)
N3 0.0409(12) 0.0430(12) 0.0428(13) -0.0014(9) 0.0235(11) -0.0025(9)
N4 0.0484(13) 0.0445(12) 0.0446(13) -0.0017(10) 0.0284(12) -0.0037(10)
O1 0.0476(12) 0.0602(12) 0.0681(14) 0.0193(11) 0.0312(11) 0.0059(10)
O2 0.0459(11) 0.0528(11) 0.0538(12) -0.0023(9) 0.0321(10) -0.0162(9)
O3 0.0528(12) 0.0493(11) 0.0492(11) -0.0026(9) 0.0362(10) -0.0027(9)
O4 0.0487(12) 0.0944(16) 0.0762(15) 0.0412(13) 0.0496(12) 0.0363(11)
O5 0.0651(15) 0.0696(15) 0.122(2) 0.0539(15) 0.0688(16) 0.0366(12)
O6 0.0368(14) 0.0335(13) 0.102(2) 0.000 0.0493(16) 0.000
O1W 0.0392(10) 0.0467(10) 0.0507(12) 0.0042(9) 0.0283(9) 0.0027(8)
O2W 0.0587(17) 0.0599(16) 0.130(3) -0.0068(17) 0.0054(18) -0.0003(12)

loop_
_atom_type_symbol
_atom_type_description
_atom_type_scat_dispersion_real
_atom_type_scat_dispersion_imag
_atom_type_scat_source
C C 0.0033 0.0016 'International Tables Vol C Tables 4.2.6.8 and 6.1.1.4'
H H 0.0000 0.0000 'International Tables Vol C Tables 4.2.6.8 and 6.1.1.4'
N N 0.0061 0.0033 'International Tables Vol C Tables 4.2.6.8 and 6.1.1.4'
O O 0.0106 0.0060 'International Tables Vol C Tables 4.2.6.8 and 6.1.1.4'
Cd Cd -0.8075 1.2024 'International Tables Vol C Tables 4.2.6.8 and 6.1.1.4'

loop_
_geom_angle_atom_site_label_1
_geom_angle_atom_site_label_2
_geom_angle_atom_site_label_3
_geom_angle
_geom_angle_site_symmetry_1
_geom_angle_site_symmetry_3
N1 Cd1 N4 97.94(9) 1_565 .
N1 Cd1 O5 102.16(9) 1_565 4_656
N4 Cd1 O5 86.27(7) . 4_656
N1 Cd1 O1W 167.01(7) 1_565 .
N4 Cd1 O1W 88.36(8) . .
O5 Cd1 O1W 89.52(9) 4_656 .
N1 Cd1 O3 85.75(8) 1_565 .
N4 Cd1 O3 87.75(7) . .
O5 Cd1 O3 170.66(8) 4_656 .
O1W Cd1 O3 83.15(7) . .
N1 Cd1 O2 91.63(8) 1_565 .
N4 Cd1 O2 138.59(7) . .
O5 Cd1 O2 130.89(7) 4_656 .
O1W Cd1 O2 76.28(7) . .
O3 Cd1 O2 52.76(6) . .
N1 Cd1 O4 92.62(8) 1_565 4_656
N4 Cd1 O4 138.29(7) . 4_656
O5 Cd1 O4 52.03(7) 4_656 4_656
O1W Cd1 O4 90.13(8) . 4_656
O3 Cd1 O4 133.40(6) . 4_656
O2 Cd1 O4 80.80(6) . 4_656
C2 C1 N1 109.8(3) . .
C2 C1 H1 125.1 . .
N1 C1 H1 125.1 . .
C1 C2 N2 106.5(2) . .
C1 C2 H2 126.8 . .
N2 C2 H2 126.8 . .
N1 C3 N2 111.8(2) . .
N1 C3 H3 124.1 . .
N2 C3 H3 124.1 . .
N2 C4 C5 112.8(3) . .
N2 C4 H4A 109.0 . .
C5 C4 H4A 109.0 . .
N2 C4 H4B 109.0 . .
C5 C4 H4B 109.0 . .
H4A C4 H4B 107.8 . .
O1 C5 C4 109.0(3) . .
O1 C5 H5A 109.9 . .
C4 C5 H5A 109.9 . .
O1 C5 H5B 109.9 . .
C4 C5 H5B 109.9 . .
H5A C5 H5B 108.3 . .
O1 C6 C7 109.0(2) . .
O1 C6 H6A 109.9 . .
C7 C6 H6A 109.9 . .
O1 C6 H6B 109.9 . .
C7 C6 H6B 109.9 . .
H6A C6 H6B 108.3 . .
N3 C7 C6 110.8(2) . .
N3 C7 H7A 109.5 . .
C6 C7 H7A 109.5 . .
N3 C7 H7B 109.5 . .
C6 C7 H7B 109.5 . .
H7A C7 H7B 108.1 . .
N4 C8 N3 111.6(2) . .
N4 C8 H8 124.2 . .
N3 C8 H8 124.2 . .
C10 C9 N3 106.7(2) . .
C10 C9 H9 126.7 . .
N3 C9 H9 126.7 . .
C9 C10 N4 109.8(2) . .
C9 C10 H10 125.1 . .
N4 C10 H10 125.1 . .
O2 C11 O3 122.5(2) . .
O2 C11 C12 119.3(2) . .
O3 C11 C12 118.1(2) . .
C17 C12 C13 119.4(2) . .
C17 C12 C11 117.0(2) . .
C13 C12 C11 123.49(19) . .
C14 C13 C12 118.9(2) . .
C14 C13 C18 118.6(2) . .
C12 C13 C18 122.5(2) . .
C15 C14 C13 121.4(2) . .
C15 C14 H14 119.3 . .
C13 C14 H14 119.3 . .
C16 C15 C14 118.9(2) . .
C16 C15 H15 120.5 . .
C14 C15 H15 120.5 . .
C15 C16 C17 121.5(2) . .
C15 C16 O6 121.0(2) . .
C17 C16 O6 117.4(2) . .
C16 C17 C12 119.8(2) . .
C16 C17 H17 120.1 . .
C12 C17 H17 120.1 . .
O4 C18 O5 121.0(2) . .
O4 C18 C13 120.2(2) . .
O5 C18 C13 118.7(2) . .
C3 N1 C1 105.2(2) . .
C3 N1 Cd1 127.22(18) . 1_545
C1 N1 Cd1 126.86(19) . 1_545
C3 N2 C2 106.7(2) . .
C3 N2 C4 126.5(3) . .
C2 N2 C4 126.7(3) . .
C8 N3 C9 106.8(2) . .
C8 N3 C7 126.7(2) . .
C9 N3 C7 125.7(2) . .
C8 N4 C10 105.1(2) . .
C8 N4 Cd1 124.43(18) . .
C10 N4 Cd1 130.37(19) . .
C6 O1 C5 115.6(2) . .
C11 O2 Cd1 92.23(15) . .
C11 O3 Cd1 92.22(14) . .
C18 O4 Cd1 90.08(16) . 4_646
C18 O5 Cd1 95.22(16) . 4_646
C16 O6 C16 117.3(3) 2_656 .
Cd1 O1W H1A 122(2) . .
Cd1 O1W H1B 102(2) . .
H1A O1W H1B 110(2) . .
H2A O2W H2B 110(3) . .

loop_
_geom_bond_atom_site_label_1
_geom_bond_atom_site_label_2
_geom_bond_distance
_geom_bond_site_symmetry_2
Cd1 N1 2.280(2) 1_565
Cd1 N4 2.286(2) .
Cd1 O5 2.385(2) 4_656
Cd1 O1W 2.417(2) .
Cd1 O3 2.4564(19) .
Cd1 O2 2.459(2) .
Cd1 O4 2.496(2) 4_656
C1 C2 1.339(4) .
C1 N1 1.374(3) .
C1 H1 0.9300 .
C2 N2 1.367(4) .
C2 H2 0.9300 .
C3 N1 1.309(3) .
C3 N2 1.340(3) .
C3 H3 0.9300 .
C4 N2 1.460(4) .
C4 C5 1.489(5) .
C4 H4A 0.9700 .
C4 H4B 0.9700 .
C5 O1 1.411(4) .
C5 H5A 0.9700 .
C5 H5B 0.9700 .
C6 O1 1.407(4) .
C6 C7 1.498(4) .
C6 H6A 0.9700 .
C6 H6B 0.9700 .
C7 N3 1.450(4) .
C7 H7A 0.9700 .
C7 H7B 0.9700 .
C8 N4 1.316(4) .
C8 N3 1.340(3) .
C8 H8 0.9300 .
C9 C10 1.337(4) .
C9 N3 1.370(3) .
C9 H9 0.9300 .
C10 N4 1.381(4) .
C10 H10 0.9300 .
C11 O2 1.243(3) .
C11 O3 1.248(3) .
C11 C12 1.512(3) .
C12 C17 1.393(3) .
C12 C13 1.397(3) .
C13 C14 1.393(3) .
C13 C18 1.509(3) .
C14 C15 1.378(4) .
C14 H14 0.9300 .
C15 C16 1.368(4) .
C15 H15 0.9300 .
C16 C17 1.379(3) .
C16 O6 1.398(3) .
C17 H17 0.9300 .
C18 O4 1.229(3) .
C18 O5 1.234(3) .
N1 Cd1 2.280(2) 1_545
O4 Cd1 2.496(2) 4_646
O5 Cd1 2.385(2) 4_646
O6 C16 1.398(3) 2_656
O1W H1A 0.856(17) .
O1W H1B 0.88(4) .
O2W H2A 0.877(19) .
O2W H2B 0.87(5) .

loop_
_geom_hbond_atom_site_label_D
_geom_hbond_atom_site_label_H
_geom_hbond_atom_site_label_A
_geom_hbond_distance_DH
_geom_hbond_distance_HA
_geom_hbond_distance_DA
_geom_hbond_angle_DHA
_geom_hbond_site_symmetry_A
O1W H1A O2 0.856(17) 2.02(2) 2.783(3) 148(3) 4_646
O1W H1B O4 0.88(4) 1.90(2) 2.717(3) 156(3) .
O2W H2A O3 0.877(19) 1.90(2) 2.777(3) 176(6) 5_646
O2W H2B O1W 0.87(5) 2.07(3) 2.892(4) 159(6) 8_445

loop_
_geom_torsion_atom_site_label_1
_geom_torsion_atom_site_label_2
_geom_torsion_atom_site_label_3
_geom_torsion_atom_site_label_4
_geom_torsion
_geom_torsion_site_symmetry_1
_geom_torsion_site_symmetry_4
N1 C1 C2 N2 -0.8(3) . .
N2 C4 C5 O1 -64.2(4) . .
O1 C6 C7 N3 -50.7(4) . .
N3 C9 C10 N4 0.0(3) . .
O2 C11 C12 C17 83.6(3) . .
O3 C11 C12 C17 -93.1(3) . .
O2 C11 C12 C13 -99.4(3) . .
O3 C11 C12 C13 84.0(3) . .
C17 C12 C13 C14 1.1(4) . .
C11 C12 C13 C14 -175.9(2) . .
C17 C12 C13 C18 179.0(2) . .
C11 C12 C13 C18 2.0(4) . .
C12 C13 C14 C15 0.1(4) . .
C18 C13 C14 C15 -177.9(3) . .
C13 C14 C15 C16 -1.2(4) . .
C14 C15 C16 C17 1.1(4) . .
C14 C15 C16 O6 -174.6(2) . .
C15 C16 C17 C12 0.1(4) . .
O6 C16 C17 C12 176.0(2) . .
C13 C12 C17 C16 -1.2(4) . .
C11 C12 C17 C16 176.0(2) . .
C14 C13 C18 O4 -173.4(3) . .
C12 C13 C18 O4 8.6(4) . .
C14 C13 C18 O5 9.4(4) . .
C12 C13 C18 O5 -168.6(3) . .
N2 C3 N1 C1 -0.4(3) . .
N2 C3 N1 Cd1 -171.26(17) . 1_545
C2 C1 N1 C3 0.7(3) . .
C2 C1 N1 Cd1 171.7(2) . 1_545
N1 C3 N2 C2 -0.1(3) . .
N1 C3 N2 C4 -177.7(3) . .
C1 C2 N2 C3 0.6(3) . .
C1 C2 N2 C4 178.1(3) . .
C5 C4 N2 C3 90.2(4) . .
C5 C4 N2 C2 -86.9(4) . .
N4 C8 N3 C9 -0.2(3) . .
N4 C8 N3 C7 170.3(2) . .
C10 C9 N3 C8 0.1(3) . .
C10 C9 N3 C7 -170.5(3) . .
C6 C7 N3 C8 -75.5(4) . .
C6 C7 N3 C9 93.3(3) . .
N3 C8 N4 C10 0.2(3) . .
N3 C8 N4 Cd1 176.50(16) . .
C9 C10 N4 C8 -0.1(3) . .
C9 C10 N4 Cd1 -176.15(19) . .
N1 Cd1 N4 C8 35.7(2) 1_565 .
O5 Cd1 N4 C8 -66.1(2) 4_656 .
O1W Cd1 N4 C8 -155.7(2) . .
O3 Cd1 N4 C8 121.1(2) . .
O2 Cd1 N4 C8 137.3(2) . .
O4 Cd1 N4 C8 -67.3(3) 4_656 .
N1 Cd1 N4 C10 -149.0(2) 1_565 .
O5 Cd1 N4 C10 109.2(2) 4_656 .
O1W Cd1 N4 C10 19.6(2) . .
O3 Cd1 N4 C10 -63.6(2) . .
O2 Cd1 N4 C10 -47.4(3) . .
O4 Cd1 N4 C10 108.0(2) 4_656 .
C7 C6 O1 C5 160.2(3) . .
C4 C5 O1 C6 -145.8(3) . .
O3 C11 O2 Cd1 -5.2(2) . .
C12 C11 O2 Cd1 178.28(18) . .
N1 Cd1 O2 C11 86.23(15) 1_565 .
N4 Cd1 O2 C11 -17.7(2) . .
O5 Cd1 O2 C11 -166.11(15) 4_656 .
O1W Cd1 O2 C11 -88.99(15) . .
O3 Cd1 O2 C11 2.81(13) . .
O4 Cd1 O2 C11 178.61(16) 4_656 .
O2 C11 O3 Cd1 5.2(2) . .
C12 C11 O3 Cd1 -178.23(18) . .
N1 Cd1 O3 C11 -98.08(15) 1_565 .
N4 Cd1 O3 C11 163.78(15) . .
O5 Cd1 O3 C11 113.6(5) 4_656 .
O1W Cd1 O3 C11 75.16(15) . .
O2 Cd1 O3 C11 -2.79(13) . .
O4 Cd1 O3 C11 -8.49(19) 4_656 .
O5 C18 O4 Cd1 12.9(3) . 4_646
C13 C18 O4 Cd1 -164.3(2) . 4_646
O4 C18 O5 Cd1 -13.6(3) . 4_646
C13 C18 O5 Cd1 163.65(19) . 4_646
C15 C16 O6 C16 -56.7(2) . 2_656
C17 C16 O6 C16 127.4(3) . 2_656
